data_7240368
loop_
_publ_author_name
'He, Xinrui'
'Zhao, Jian'
'Tan, Zeqing'
'Zhao, Jiaxin'
'Cheng, Xiao'
'Zhou, Chuanjian'

_publ_section_title
;
 Chalcone single crystals with red emission and
 photodimerization-triggered hopping behavior: the substituent effect and
 molecular packing effect
;
_journal_name_full CrystEngComm
_journal_paper_doi 10.1039/D0CE00404A
_journal_year 2020
_chemical_formula_moiety 'C28 H20 I N O'
_chemical_formula_sum 'C28 H20 I N O'
_chemical_formula_weight 513.35
_space_group_crystal_system triclinic
_space_group_IT_number 2
_space_group_name_Hall '-P 1'
_space_group_name_H-M_alt 'P -1'
_atom_sites_solution_hydrogens geom
_atom_sites_solution_primary dual
_audit_creation_date 2020-01-13
_audit_creation_method
;
Olex2 1.2
(compiled 2018.05.29 svn.r3508 for OlexSys, GUI svn.r5506)
;
_audit_update_record
;
2020-01-13 deposited with the CCDC.	2020-04-21 downloaded from the CCDC.
;
_cell_angle_alpha 98.092(2)
_cell_angle_beta 98.334(2)
_cell_angle_gamma 95.893(3)
_cell_formula_units_Z 2
_cell_length_a 7.1130(2)
_cell_length_b 7.7595(3)
_cell_length_c 20.7174(5)
_cell_measurement_reflns_used 6522
_cell_measurement_temperature 293(3)
_cell_measurement_theta_max 75.6990
_cell_measurement_theta_min 4.3200
_cell_volume 1111.25(6)
_computing_cell_refinement 'CrysAlisPro 1.171.40.25a (Rigaku OD, 2018)'
_computing_data_collection 'CrysAlisPro 1.171.40.25a (Rigaku OD, 2018)'
_computing_data_reduction 'CrysAlisPro 1.171.40.25a (Rigaku OD, 2018)'
_computing_molecular_graphics 'Olex2 (Dolomanov et al., 2009)'
_computing_publication_material 'Olex2 (Dolomanov et al., 2009)'
_computing_structure_refinement 'ShelXL (Sheldrick, 2015)'
_computing_structure_solution 'ShelXT (Sheldrick, 2015)'
_diffrn_ambient_temperature 293(3)
_diffrn_detector 'CCD plate'
_diffrn_detector_area_resol_mean 10.0000
_diffrn_detector_type HyPix
_diffrn_measured_fraction_theta_full 0.965
_diffrn_measured_fraction_theta_max 0.979
_diffrn_measurement_details
;
List of Runs (angles in degrees, time in seconds):

  # Type    Start    End  Width  t~exp~   \w     \q     \k     \f   Frames
#--------------------------------------------------------------------------
  1  \w    -78.00 -10.00   1.00    0.10    --  -48.45  96.00 176.00   68
  2  \w     -7.00  22.00   1.00    0.10    --  -48.45  96.00 176.00   29
  3  \w     -7.00  72.00   1.00    0.10    --   48.45 -96.00  66.00   79
  4  \w    -80.00 -54.00   1.00    1.10    --  -86.25  96.00 176.00   26
  5  \w     39.00 105.00   1.00    1.10    --  106.49 -96.00  66.00   66
  6  \w    105.00 150.00   1.00    1.10    --  106.49  96.00 176.00   45
  7  \w    -62.00  24.00   1.00    0.10    --  -48.45  57.00  30.00   86
  8  \w    -10.00  61.00   1.00    0.10    --   48.45 -38.00 150.00   71
  9  \w   -151.00-125.00   1.00    1.10    --  -86.25 -96.00  66.00   26
 10  \w    -97.00 -71.00   1.00    1.10    --  -86.25  19.00  30.00   26
 11  \w    -68.00 -13.00   1.00    1.10    --  -86.25  19.00  30.00   55
 12  \w   -122.00 -88.00   1.00    1.10    --  -86.25 -96.00  66.00   34
 13  \w     33.00 119.00   1.00    1.10    --  106.49 -19.00  30.00   86
 14  \w     35.00  66.00   1.00    1.10    --  106.49-125.00 -90.00   31
 15  \w     80.00 115.00   1.00    1.10    --  106.49 -57.00-150.00   35
 16  \w     92.00 118.00   1.00    1.10    --  106.49 -38.00  30.00   26
 17  \w     34.00  88.00   1.00    1.10    --  106.49 -38.00  30.00   54
 18  \w     79.00 117.00   1.00    1.10    --  106.49-125.00 -90.00   38
 19  \w     93.00 130.00   1.00    1.10    --  106.49  38.00-150.00   37
 20  \w    135.00 177.00   1.00    1.10    --  106.49  38.00-150.00   42
 21  \w     35.00  77.00   1.00    1.10    --  106.49 -57.00-150.00   42
 22  \w     42.00 111.00   1.00    1.10    --  106.49-125.00-150.00   69
 23  \w     95.00 177.00   1.00    1.10    --  106.49 125.00 120.00   82
 24  \w     34.00 120.00   1.00    1.10    --  106.49 -38.00-150.00   86
;
_diffrn_measurement_device 'four-circle diffractometer'
_diffrn_measurement_device_type 'XtaLAB Synergy, Dualflex, HyPix'
_diffrn_measurement_method '\w scans'
_diffrn_measurement_specimen_support 'Mitegen 50um'
_diffrn_orient_matrix_type 'CrysAlisPro convention (1999,Acta A55,543-557)'
_diffrn_orient_matrix_UB_11 0.0762535000
_diffrn_orient_matrix_UB_12 -0.1578718000
_diffrn_orient_matrix_UB_13 -0.0369389000
_diffrn_orient_matrix_UB_21 -0.0004259000
_diffrn_orient_matrix_UB_22 -0.0933180000
_diffrn_orient_matrix_UB_23 0.0608873000
_diffrn_orient_matrix_UB_31 -0.2070487000
_diffrn_orient_matrix_UB_32 -0.0850136000
_diffrn_orient_matrix_UB_33 -0.0268579000
_diffrn_radiation_collimation 0.3
_diffrn_radiation_monochromator mirror
_diffrn_radiation_probe x-ray
_diffrn_radiation_type CuK\a
_diffrn_radiation_wavelength 1.54184
_diffrn_reflns_av_R_equivalents 0.0460
_diffrn_reflns_av_unetI/netI 0.0455
_diffrn_reflns_Laue_measured_fraction_full 0.965
_diffrn_reflns_Laue_measured_fraction_max 0.979
_diffrn_reflns_limit_h_max 7
_diffrn_reflns_limit_h_min -8
_diffrn_reflns_limit_k_max 9
_diffrn_reflns_limit_k_min -9
_diffrn_reflns_limit_l_max 24
_diffrn_reflns_limit_l_min -24
_diffrn_reflns_number 9412
_diffrn_reflns_point_group_measured_fraction_full 0.965
_diffrn_reflns_point_group_measured_fraction_max 0.979
_diffrn_reflns_theta_full 67.684
_diffrn_reflns_theta_max 67.064
_diffrn_reflns_theta_min 4.369
_diffrn_source 'micro-focus sealed X-ray tube'
_diffrn_source_current 24.0
_diffrn_source_power 1.2
_diffrn_source_target Mo
_diffrn_source_type 'PhotonJet (Cu) X-ray Source'
_diffrn_source_voltage 50.0
_exptl_absorpt_coefficient_mu 11.466
_exptl_absorpt_correction_T_max 1.00000
_exptl_absorpt_correction_T_min 0.37419
_exptl_absorpt_correction_type multi-scan
_exptl_absorpt_process_details
;
CrysAlisPro 1.171.40.25a (Rigaku Oxford Diffraction, 2018)
Empirical absorption correction using spherical harmonics,
 implemented in SCALE3 ABSPACK scaling algorithm.
;
_exptl_crystal_colour 'clear light yellow'
_exptl_crystal_colour_lustre clear
_exptl_crystal_colour_modifier light
_exptl_crystal_colour_primary yellow
_exptl_crystal_density_diffrn 1.534
_exptl_crystal_description block
_exptl_crystal_F_000 512
_exptl_crystal_size_max 0.08
_exptl_crystal_size_mid 0.06
_exptl_crystal_size_min 0.03
_refine_diff_density_max 0.841
_refine_diff_density_min -1.170
_refine_diff_density_rms 0.098
_refine_ls_extinction_method none
_refine_ls_goodness_of_fit_ref 1.079
_refine_ls_hydrogen_treatment constr
_refine_ls_matrix_type full
_refine_ls_number_parameters 280
_refine_ls_number_reflns 3888
_refine_ls_number_restraints 0
_refine_ls_restrained_S_all 1.079
_refine_ls_R_factor_all 0.0587
_refine_ls_R_factor_gt 0.0499
_refine_ls_shift/su_max 0.000
_refine_ls_shift/su_mean 0.000
_refine_ls_structure_factor_coef Fsqd
_refine_ls_weighting_details 'w=1/[\s^2^(Fo^2^)+(0.0770P)^2^+1.1820P] where P=(Fo^2^+2Fc^2^)/3'
_refine_ls_weighting_scheme calc
_refine_ls_wR_factor_gt 0.1336
_refine_ls_wR_factor_ref 0.1414
_reflns_Friedel_coverage 0.000
_reflns_number_gt 3455
_reflns_number_total 3888
_reflns_threshold_expression 'I > 2\s(I)'
_cod_data_source_file d0ce00404a5.cif
_cod_data_source_block 190717zcj3
_cod_database_code 7240368
_shelxl_version_number 2013-4
_chemical_oxdiff_formula ICNO
_shelx_space_group_comment
;
The symmetry employed for this shelxl refinement is uniquely defined
by the following loop, which should always be used as a source of
symmetry information in preference to the above space-group names.
They are only intended as comments.
;
_reflns_odcompleteness_completeness 98.59
_reflns_odcompleteness_iscentric 1
_reflns_odcompleteness_theta 66.97
_olex2_refinement_description
;
1. Fixed Uiso
 At 1.2 times of:
  All C(H) groups, All C(H,H) groups
2.a Secondary CH2 refined with riding coordinates:
 C3(H3A,H3B)
2.b Aromatic/amide H refined with riding coordinates:
 C7(H7), C11(H11), C12(H12), C13(H13), C14(H14), C15(H15), C16(H16), C18(H18),
 C19(H19), C20(H20), C21(H21), C22(H22), C23(H23), C24(H24), C25(H25), C26(H26),
  C27(H27), C28(H28)
;
_olex2_submission_special_instructions 'No special instructions were received'
_oxdiff_exptl_absorpt_empirical_details
;
Empirical correction (ABSPACK) includes:
- Absorption correction using spherical harmonics
- Frame scaling
;
_oxdiff_exptl_absorpt_empirical_full_max 2.018
_oxdiff_exptl_absorpt_empirical_full_min 0.515

loop_
_space_group_symop_operation_xyz
'x, y, z'
'-x, -y, -z'

loop_
_atom_site_label
_atom_site_type_symbol
_atom_site_fract_x
_atom_site_fract_y
_atom_site_fract_z
_atom_site_U_iso_or_equiv
_atom_site_adp_type
_atom_site_occupancy
_atom_site_site_symmetry_order
_atom_site_calc_flag
_atom_site_refinement_flags_posn
_atom_site_refinement_flags_adp
_atom_site_refinement_flags_occupancy
_atom_site_disorder_assembly
_atom_site_disorder_group
I1 I -0.02507(5) 0.99340(5) 0.29276(2) 0.07741(19) Uani 1 1 d . . . . .
O1 O 0.7762(5) 0.7388(5) 0.49421(17) 0.0580(8) Uani 1 1 d . . . . .
N1 N 0.3050(6) 0.4446(5) 0.82557(17) 0.0523(9) Uani 1 1 d . . . . .
C1 C 0.2884(6) 0.7875(5) 0.45397(19) 0.0438(8) Uani 1 1 d . . . . .
C2 C 0.4744(6) 0.8016(5) 0.4398(2) 0.0434(8) Uani 1 1 d . . . . .
C3 C 0.2791(6) 0.7136(6) 0.5173(2) 0.0469(9) Uani 1 1 d . . . . .
H3A H 0.2001 0.6007 0.5090 0.056 Uiso 1 1 calc R . . . .
H3B H 0.2284 0.7930 0.5490 0.056 Uiso 1 1 calc R . . . .
C4 C 0.4857(6) 0.6950(5) 0.54199(19) 0.0434(8) Uani 1 1 d . . . . .
C5 C 0.4926(6) 0.6021(5) 0.65514(19) 0.0453(9) Uani 1 1 d . . . . .
C6 C 0.1731(6) 0.5401(6) 0.85649(19) 0.0497(10) Uani 1 1 d . . . . .
C7 C 0.5703(6) 0.6509(5) 0.5981(2) 0.0454(9) Uani 1 1 d . . . . .
H7 H 0.7022 0.6515 0.6013 0.054 Uiso 1 1 calc R . . . .
C8 C 0.3692(6) 0.4993(6) 0.7687(2) 0.0482(9) Uani 1 1 d . . . . .
C9 C 0.6038(6) 0.7441(5) 0.4919(2) 0.0440(9) Uani 1 1 d . . . . .
C10 C 0.1876(7) 0.9049(6) 0.3568(2) 0.0488(9) Uani 1 1 d . . . . .
C11 C 0.2984(6) 0.5688(6) 0.6588(2) 0.0495(9) Uani 1 1 d . . . . .
H11 H 0.2078 0.5812 0.6232 0.059 Uiso 1 1 calc R . . . .
C12 C 0.3724(7) 0.9188(6) 0.3421(2) 0.0507(10) Uani 1 1 d . . . . .
H12 H 0.3980 0.9636 0.3045 0.061 Uiso 1 1 calc R . . . .
C13 C 0.5173(7) 0.8660(6) 0.3834(2) 0.0507(10) Uani 1 1 d . . . . .
H13 H 0.6415 0.8731 0.3740 0.061 Uiso 1 1 calc R . . . .
C14 C 0.1412(6) 0.8373(6) 0.4120(2) 0.0493(9) Uani 1 1 d . . . . .
H14 H 0.0160 0.8261 0.4205 0.059 Uiso 1 1 calc R . . . .
C15 C 0.5627(7) 0.5354(7) 0.7666(2) 0.0576(11) Uani 1 1 d . . . . .
H15 H 0.6523 0.5271 0.8031 0.069 Uiso 1 1 calc R . . . .
C16 C 0.6236(7) 0.5837(7) 0.7105(2) 0.0542(10) Uani 1 1 d . . . . .
H16 H 0.7541 0.6045 0.7095 0.065 Uiso 1 1 calc R . . . .
C17 C 0.4032(6) 0.3253(6) 0.8593(2) 0.0474(9) Uani 1 1 d . . . . .
C18 C 0.2379(6) 0.5174(7) 0.7146(2) 0.0521(10) Uani 1 1 d . . . . .
H18 H 0.1076 0.4947 0.7156 0.062 Uiso 1 1 calc R . . . .
C19 C 0.4842(8) 0.1949(7) 0.8241(3) 0.0614(12) Uani 1 1 d . . . . .
H19 H 0.4693 0.1834 0.7783 0.074 Uiso 1 1 calc R . . . .
C20 C 0.4210(8) 0.3367(7) 0.9275(2) 0.0586(11) Uani 1 1 d . . . . .
H20 H 0.3651 0.4219 0.9518 0.070 Uiso 1 1 calc R . . . .
C21 C 0.0329(7) 0.4513(9) 0.8845(2) 0.0648(13) Uani 1 1 d . . . . .
H21 H 0.0203 0.3295 0.8798 0.078 Uiso 1 1 calc R . . . .
C22 C 0.1854(9) 0.7191(7) 0.8605(3) 0.0697(14) Uani 1 1 d . . . . .
H22 H 0.2751 0.7795 0.8406 0.084 Uiso 1 1 calc R . . . .
C23 C 0.5217(10) 0.2212(9) 0.9593(3) 0.0756(15) Uani 1 1 d . . . . .
H23 H 0.5323 0.2289 1.0049 0.091 Uiso 1 1 calc R . . . .
C24 C 0.5865(10) 0.0825(8) 0.8564(3) 0.0797(16) Uani 1 1 d . . . . .
H24 H 0.6429 -0.0028 0.8324 0.096 Uiso 1 1 calc R . . . .
C25 C -0.0856(9) 0.5408(13) 0.9186(3) 0.089(2) Uani 1 1 d . . . . .
H25 H -0.1763 0.4803 0.9381 0.106 Uiso 1 1 calc R . . . .
C26 C -0.0723(11) 0.7176(14) 0.9245(3) 0.101(3) Uani 1 1 d . . . . .
H26 H -0.1527 0.7778 0.9485 0.121 Uiso 1 1 calc R . . . .
C27 C 0.6058(11) 0.0961(9) 0.9247(4) 0.0856(18) Uani 1 1 d . . . . .
H27 H 0.6755 0.0205 0.9466 0.103 Uiso 1 1 calc R . . . .
C28 C 0.0592(13) 0.8096(11) 0.8951(3) 0.100(2) Uani 1 1 d . . . . .
H28 H 0.0647 0.9308 0.8983 0.120 Uiso 1 1 calc R . . . .

loop_
_atom_site_aniso_label
_atom_site_aniso_U_11
_atom_site_aniso_U_22
_atom_site_aniso_U_33
_atom_site_aniso_U_23
_atom_site_aniso_U_13
_atom_site_aniso_U_12
I1 0.0603(3) 0.1006(3) 0.0776(3) 0.0496(2) 0.00284(17) 0.00274(19)
O1 0.0424(17) 0.074(2) 0.0630(18) 0.0187(15) 0.0186(14) 0.0071(15)
N1 0.062(2) 0.063(2) 0.0402(17) 0.0203(15) 0.0147(16) 0.0208(18)
C1 0.046(2) 0.048(2) 0.0391(18) 0.0069(15) 0.0141(16) 0.0024(17)
C2 0.046(2) 0.0428(19) 0.0439(19) 0.0056(15) 0.0173(17) 0.0062(16)
C3 0.043(2) 0.058(2) 0.0432(19) 0.0139(17) 0.0142(17) 0.0034(18)
C4 0.043(2) 0.047(2) 0.0406(18) 0.0055(15) 0.0137(16) 0.0036(17)
C5 0.050(2) 0.048(2) 0.0394(19) 0.0091(16) 0.0080(17) 0.0062(18)
C6 0.046(2) 0.067(3) 0.0372(18) 0.0125(17) 0.0025(16) 0.016(2)
C7 0.045(2) 0.049(2) 0.043(2) 0.0060(16) 0.0103(17) 0.0043(17)
C8 0.052(2) 0.058(2) 0.0400(19) 0.0164(17) 0.0120(17) 0.0131(19)
C9 0.042(2) 0.046(2) 0.0430(19) 0.0028(16) 0.0118(16) -0.0005(16)
C10 0.053(2) 0.050(2) 0.045(2) 0.0126(17) 0.0095(18) 0.0029(18)
C11 0.042(2) 0.069(3) 0.0405(19) 0.0164(18) 0.0064(17) 0.0107(19)
C12 0.063(3) 0.049(2) 0.046(2) 0.0134(17) 0.022(2) 0.0082(19)
C13 0.057(3) 0.052(2) 0.052(2) 0.0135(18) 0.027(2) 0.0105(19)
C14 0.043(2) 0.058(2) 0.048(2) 0.0135(18) 0.0127(18) -0.0013(18)
C15 0.051(3) 0.075(3) 0.047(2) 0.023(2) -0.0008(19) 0.004(2)
C16 0.042(2) 0.068(3) 0.055(2) 0.020(2) 0.0068(19) 0.003(2)
C17 0.048(2) 0.050(2) 0.046(2) 0.0146(17) 0.0053(18) 0.0070(18)
C18 0.043(2) 0.075(3) 0.044(2) 0.0200(19) 0.0109(17) 0.016(2)
C19 0.069(3) 0.060(3) 0.060(3) 0.012(2) 0.018(2) 0.017(2)
C20 0.066(3) 0.066(3) 0.050(2) 0.019(2) 0.013(2) 0.015(2)
C21 0.043(3) 0.097(4) 0.057(3) 0.019(2) 0.008(2) 0.006(2)
C22 0.089(4) 0.068(3) 0.059(3) 0.019(2) 0.014(3) 0.026(3)
C23 0.086(4) 0.090(4) 0.062(3) 0.041(3) 0.012(3) 0.026(3)
C24 0.094(4) 0.061(3) 0.095(4) 0.022(3) 0.027(3) 0.030(3)
C25 0.049(3) 0.158(7) 0.070(3) 0.035(4) 0.019(3) 0.029(4)
C26 0.091(5) 0.159(8) 0.073(4) 0.029(4) 0.031(4) 0.072(5)
C27 0.097(5) 0.079(4) 0.097(4) 0.048(3) 0.020(4) 0.036(3)
C28 0.135(7) 0.096(5) 0.080(4) 0.017(3) 0.016(4) 0.070(5)

loop_
_atom_type_symbol
_atom_type_description
_atom_type_scat_dispersion_real
_atom_type_scat_dispersion_imag
_atom_type_scat_source
C C 0.0181 0.0091 'International Tables Vol C Tables 4.2.6.8 and 6.1.1.4'
H H 0.0000 0.0000 'International Tables Vol C Tables 4.2.6.8 and 6.1.1.4'
I I -0.3257 6.8362 'International Tables Vol C Tables 4.2.6.8 and 6.1.1.4'
N N 0.0311 0.0180 'International Tables Vol C Tables 4.2.6.8 and 6.1.1.4'
O O 0.0492 0.0322 'International Tables Vol C Tables 4.2.6.8 and 6.1.1.4'

loop_
_geom_angle_atom_site_label_1
_geom_angle_atom_site_label_2
_geom_angle_atom_site_label_3
_geom_angle
_geom_angle_site_symmetry_1
_geom_angle_site_symmetry_3
_geom_angle_publ_flag
C6 N1 C8 118.9(4) . . ?
C17 N1 C6 119.6(3) . . ?
C17 N1 C8 119.9(4) . . ?
C2 C1 C3 111.0(4) . . ?
C14 C1 C2 120.5(4) . . ?
C14 C1 C3 128.5(4) . . ?
C1 C2 C9 110.1(4) . . ?
C1 C2 C13 121.2(4) . . ?
C13 C2 C9 128.7(4) . . ?
C1 C3 C4 103.5(3) . . ?
C7 C4 C3 131.8(4) . . ?
C7 C4 C9 119.8(4) . . ?
C9 C4 C3 108.4(3) . . ?
C11 C5 C7 125.3(4) . . ?
C11 C5 C16 117.2(4) . . ?
C16 C5 C7 117.4(4) . . ?
C21 C6 N1 119.6(5) . . ?
C22 C6 N1 120.7(5) . . ?
C22 C6 C21 119.7(5) . . ?
C4 C7 C5 131.3(4) . . ?
C15 C8 N1 120.9(4) . . ?
C15 C8 C18 118.8(4) . . ?
C18 C8 N1 120.3(4) . . ?
O1 C9 C2 126.7(4) . . ?
O1 C9 C4 126.5(4) . . ?
C2 C9 C4 106.8(3) . . ?
C12 C10 I1 117.5(3) . . ?
C12 C10 C14 122.5(4) . . ?
C14 C10 I1 119.9(3) . . ?
C18 C11 C5 121.2(4) . . ?
C13 C12 C10 119.6(4) . . ?
C12 C13 C2 118.7(4) . . ?
C1 C14 C10 117.5(4) . . ?
C16 C15 C8 120.4(4) . . ?
C15 C16 C5 121.4(4) . . ?
C19 C17 N1 119.9(4) . . ?
C19 C17 C20 119.0(4) . . ?
C20 C17 N1 121.2(4) . . ?
C11 C18 C8 120.8(4) . . ?
C24 C19 C17 120.5(5) . . ?
C23 C20 C17 119.9(5) . . ?
C25 C21 C6 120.7(6) . . ?
C6 C22 C28 118.7(6) . . ?
C27 C23 C20 120.9(5) . . ?
C19 C24 C27 120.1(5) . . ?
C26 C25 C21 120.3(7) . . ?
C25 C26 C28 120.7(6) . . ?
C23 C27 C24 119.5(5) . . ?
C26 C28 C22 119.7(7) . . ?

loop_
_geom_bond_atom_site_label_1
_geom_bond_atom_site_label_2
_geom_bond_distance
_geom_bond_site_symmetry_2
_geom_bond_publ_flag
I1 C10 2.100(5) . ?
O1 C9 1.225(5) . ?
N1 C6 1.422(6) . ?
N1 C8 1.425(5) . ?
N1 C17 1.417(6) . ?
C1 C2 1.393(6) . ?
C1 C3 1.512(6) . ?
C1 C14 1.384(6) . ?
C2 C9 1.463(6) . ?
C2 C13 1.393(6) . ?
C3 C4 1.512(6) . ?
C4 C7 1.335(6) . ?
C4 C9 1.493(6) . ?
C5 C7 1.455(6) . ?
C5 C11 1.394(6) . ?
C5 C16 1.403(6) . ?
C6 C21 1.395(7) . ?
C6 C22 1.373(7) . ?
C8 C15 1.385(7) . ?
C8 C18 1.385(6) . ?
C10 C12 1.389(7) . ?
C10 C14 1.391(6) . ?
C11 C18 1.384(6) . ?
C12 C13 1.377(7) . ?
C15 C16 1.383(7) . ?
C17 C19 1.385(7) . ?
C17 C20 1.391(6) . ?
C19 C24 1.375(8) . ?
C20 C23 1.382(8) . ?
C21 C25 1.359(9) . ?
C22 C28 1.410(9) . ?
C23 C27 1.365(10) . ?
C24 C27 1.390(10) . ?
C25 C26 1.352(13) . ?
C26 C28 1.379(13) . ?
